data_1551228
loop_
_publ_author_name
'Marinescu, Gabriela'
'Madalan, Augustin M.'
'Maxim, Catalin'
'Shova, Sergiu'
'Cl\'erac, Rodolphe'
'Andruh, Marius'

_publ_section_title
;
 Heterometallic 3d-4d coordination polymers assembled from
 trans-[Ru<sup>III</sup>(L)(CN)<sub>2</sub>]<sup>-</sup> tectons and 3d
 cations.
;
_journal_issue 41
_journal_name_full 'Dalton transactions (Cambridge, England : 2003)'
_journal_page_first 15455
_journal_page_last 15464
_journal_paper_doi 10.1039/c9dt01593k
_journal_volume 48
_journal_year 2019
_chemical_formula_sum 'C87 H118 Cl Mn2 N22 O20 Ru3'
_chemical_formula_weight 2240.57
_space_group_crystal_system monoclinic
_space_group_IT_number 13
_space_group_name_Hall '-P 2yac'
_space_group_name_H-M_alt 'P 1 2/n 1'
_symmetry_space_group_name_Hall '-P 2yac'
_symmetry_space_group_name_H-M 'P 1 2/n 1'
_atom_sites_solution_hydrogens geom
_audit_creation_method SHELXL-2018/3
_audit_update_record
;
2019-05-15 deposited with the CCDC.    2019-06-04 downloaded from the CCDC.
;
_cell_angle_alpha 90
_cell_angle_beta 109.437(6)
_cell_angle_gamma 90
_cell_formula_units_Z 2
_cell_length_a 20.2861(3)
_cell_length_b 10.4360(4)
_cell_length_c 25.5399(5)
_cell_measurement_reflns_used 24130
_cell_measurement_temperature 173(2)
_cell_measurement_theta_max 27.42
_cell_measurement_theta_min 2.13
_cell_volume 5098.8(3)
_computing_cell_refinement X-Area
_computing_data_collection X-Area
_computing_data_reduction X-Area
_computing_structure_refinement 'SHELXL-2018/3 (Sheldrick, 2018)'
_computing_structure_solution 'SIR-92 (Altomare et al., 1994)'
_diffrn_ambient_temperature 173(2)
_diffrn_measured_fraction_theta_full 0.997
_diffrn_measured_fraction_theta_max 0.997
_diffrn_measurement_device_type 'STOE-IPDS II'
_diffrn_measurement_method 'omega scans'
_diffrn_radiation_type MoK\a
_diffrn_radiation_wavelength 0.71073
_diffrn_reflns_av_R_equivalents 0.1931
_diffrn_reflns_av_unetI/netI 0.1346
_diffrn_reflns_Laue_measured_fraction_full 0.997
_diffrn_reflns_Laue_measured_fraction_max 0.997
_diffrn_reflns_limit_h_max 24
_diffrn_reflns_limit_h_min -24
_diffrn_reflns_limit_k_max 12
_diffrn_reflns_limit_k_min -12
_diffrn_reflns_limit_l_max 30
_diffrn_reflns_limit_l_min -29
_diffrn_reflns_number 55059
_diffrn_reflns_point_group_measured_fraction_full 0.997
_diffrn_reflns_point_group_measured_fraction_max 0.997
_diffrn_reflns_theta_full 24.999
_diffrn_reflns_theta_max 24.999
_diffrn_reflns_theta_min 1.951
_diffrn_source 'fine-focus sealed tube'
_exptl_absorpt_coefficient_mu 0.776
_exptl_absorpt_correction_T_max 0.9127
_exptl_absorpt_correction_T_min 0.8332
_exptl_absorpt_correction_type multi-scan
_exptl_absorpt_process_details
;
[c.f. r.h. blessing, acta cryst. (1995), a51, 33-38]
;
_exptl_crystal_colour green
_exptl_crystal_density_diffrn 1.459
_exptl_crystal_density_meas ?
_exptl_crystal_description prism
_exptl_crystal_F_000 2306
_exptl_crystal_size_max 0.21
_exptl_crystal_size_mid 0.15
_exptl_crystal_size_min 0.11
_refine_diff_density_max 1.225
_refine_diff_density_min -0.975
_refine_diff_density_rms 0.112
_refine_ls_extinction_method none
_refine_ls_goodness_of_fit_ref 0.918
_refine_ls_hydrogen_treatment constr
_refine_ls_matrix_type full
_refine_ls_number_parameters 635
_refine_ls_number_reflns 8965
_refine_ls_number_restraints 40
_refine_ls_restrained_S_all 0.927
_refine_ls_R_factor_all 0.1482
_refine_ls_R_factor_gt 0.0617
_refine_ls_shift/su_max 0.002
_refine_ls_shift/su_mean 0.000
_refine_ls_structure_factor_coef Fsqd
_refine_ls_weighting_details 'w=1/[\s^2^(Fo^2^)+(0.0732P)^2^] where P=(Fo^2^+2Fc^2^)/3'
_refine_ls_weighting_scheme calc
_refine_ls_wR_factor_gt 0.1279
_refine_ls_wR_factor_ref 0.1613
_reflns_Friedel_coverage 0.000
_reflns_number_gt 4354
_reflns_number_total 8965
_reflns_threshold_expression 'I > 2\s(I)'
_cod_data_source_file c9dt01593k2.cif
_cod_data_source_block crystal3_ru146
_cod_depositor_comments
;
The following automatic conversions were performed:

'_exptl_crystal_density_meas' value 'not measured' was changed to '?'
- the value is perceived as not measured.

Automatic conversion script
Id: cif_fix_values 4973 2017-02-22 13:04:09Z antanas 

 Adding full bibliography for 1551223--1551228.cif.
;
_cod_database_code 1551228
_shelx_shelxl_version_number 2018/3
_shelx_space_group_comment
;
The symmetry employed for this shelxl refinement is uniquely defined
by the following loop, which should always be used as a source of
symmetry information in preference to the above space-group names.
They are only intended as comments.
;

loop_
_space_group_symop_operation_xyz
'x, y, z'
'-x+1/2, y, -z+1/2'
'-x, -y, -z'
'x-1/2, -y, z-1/2'

loop_
_atom_site_label
_atom_site_type_symbol
_atom_site_fract_x
_atom_site_fract_y
_atom_site_fract_z
_atom_site_U_iso_or_equiv
_atom_site_adp_type
_atom_site_occupancy
_atom_site_site_symmetry_order
_atom_site_calc_flag
_atom_site_refinement_flags_posn
_atom_site_refinement_flags_adp
_atom_site_refinement_flags_occupancy
C1 C 0.8502(4) 0.6567(7) 0.1061(4) 0.0300(19) Uani 1 1 d . . .
C1A C 0.5887(5) 0.0281(9) 0.1659(4) 0.042(2) Uani 1 1 d . . .
C1B C 0.8041(4) 0.5582(7) -0.0195(3) 0.0323(19) Uani 1 1 d . . .
C1D C 0.962(2) 0.739(3) 0.2503(11) 0.31(3) Uani 1 1 d . . .
H1D1 H 0.913785 0.716415 0.240182 0.469 Uiso 1 1 calc R U .
H1D2 H 0.967022 0.830505 0.252189 0.469 Uiso 1 1 calc R U .
H1D3 H 0.980969 0.706184 0.223043 0.469 Uiso 1 1 calc R U .
C1Q C 0.9458(6) 0.4071(10) 0.2117(5) 0.055(3) Uani 1 1 d . . .
H1Q H 0.948261 0.378726 0.246774 0.066 Uiso 1 1 calc R U .
C2 C 0.8844(4) 0.2743(8) 0.0864(4) 0.0334(19) Uani 1 1 d . . .
C2A C 0.6207(5) 0.1494(8) 0.1759(4) 0.036(2) Uani 1 1 d . . .
C2B C 0.8126(5) 0.6174(8) -0.0665(4) 0.042(2) Uani 1 1 d . . .
H2B H 0.856102 0.614606 -0.071294 0.050 Uiso 1 1 calc R U .
C3 C 0.8156(4) 0.0281(8) 0.2036(3) 0.0360(19) Uani 1 1 d . . .
C3B C 0.7585(6) 0.6790(11) -0.1052(4) 0.058(3) Uani 1 1 d . . .
H3B H 0.766218 0.721777 -0.134545 0.069 Uiso 1 1 calc R U .
C3D C 0.9721(14) 0.607(2) 0.3374(17) 0.24(2) Uani 1 1 d . . .
H3D H 0.996600 0.578120 0.373035 0.291 Uiso 1 1 calc R U .
C4A C 0.5780(5) 0.2586(8) 0.1582(4) 0.039(2) Uani 1 1 d . . .
H4A H 0.598366 0.339485 0.162801 0.047 Uiso 1 1 calc R U .
C4B C 0.6812(5) 0.6173(11) -0.0573(5) 0.063(3) Uani 1 1 d . . .
H4B H 0.636447 0.617813 -0.054886 0.076 Uiso 1 1 calc R U .
C4D C 1.1178(10) -0.116(2) 0.1867(9) 0.165(9) Uani 1 1 d . . .
H4D1 H 1.167130 -0.111898 0.206542 0.247 Uiso 1 1 calc R U .
H4D2 H 1.098979 -0.192442 0.197402 0.247 Uiso 1 1 calc R U .
H4D3 H 1.109953 -0.118379 0.147537 0.247 Uiso 1 1 calc R U .
C5 C 0.6929(7) 0.6779(13) -0.1009(5) 0.076(4) Uani 1 1 d . . .
H5 H 0.656240 0.718560 -0.127783 0.091 Uiso 1 1 calc R U .
C5A C 0.7252(6) -0.2284(8) 0.1960(4) 0.052(3) Uani 1 1 d . . .
H5AA H 0.764923 -0.210271 0.184117 0.062 Uiso 1 1 calc R U .
H5AB H 0.692726 -0.281018 0.167742 0.062 Uiso 1 1 calc R U .
C5B C 0.7358(4) 0.5538(8) -0.0159(4) 0.041(2) Uani 1 1 d . . .
C5D C 1.1276(12) 0.098(2) 0.2345(12) 0.254(17) Uani 1 1 d . . .
H5D1 H 1.175717 0.071429 0.247793 0.381 Uiso 1 1 calc R U .
H5D2 H 1.123066 0.174134 0.212635 0.381 Uiso 1 1 calc R U .
H5D3 H 1.112171 0.114577 0.265512 0.381 Uiso 1 1 calc R U .
C6 C 0.5145(5) 0.0205(10) 0.1404(4) 0.058(3) Uani 1 1 d . . .
H6 H 0.492954 -0.059286 0.133121 0.069 Uiso 1 1 calc R U .
C6B C 0.7193(5) 0.4855(9) 0.0261(4) 0.047(2) Uani 1 1 d . . .
H6B H 0.671962 0.476109 0.021118 0.057 Uiso 1 1 calc R U .
C7A C 0.9315(5) -0.1883(7) 0.0284(4) 0.038(2) Uani 1 1 d . . .
H7A H 0.938115 -0.246119 0.057436 0.045 Uiso 1 1 calc R U .
C7B C 0.7325(5) 0.3643(8) 0.1077(4) 0.044(2) Uani 1 1 d . . .
H7BA H 0.748158 0.275922 0.111222 0.053 Uiso 1 1 calc R U .
H7BB H 0.681862 0.364898 0.092339 0.053 Uiso 1 1 calc R U .
C8 C 0.6263(6) -0.0924(9) 0.1729(4) 0.048(3) Uani 1 1 d . . .
H8 H 0.601995 -0.164768 0.155584 0.057 Uiso 1 1 calc R U .
C8A C 1.0069(6) -0.3247(9) -0.0039(4) 0.051(3) Uani 1 1 d . . .
H8AA H 1.054487 -0.298915 0.003268 0.077 Uiso 1 1 calc R U .
H8AB H 0.990826 -0.372224 -0.037985 0.077 Uiso 1 1 calc R U .
H8AC H 1.003996 -0.377567 0.026040 0.077 Uiso 1 1 calc R U .
C9 C 0.9541(6) -0.1259(9) -0.0551(4) 0.053(3) Uani 1 1 d . . .
H9A H 0.920664 -0.060600 -0.055240 0.079 Uiso 1 1 calc R U .
H9B H 0.937533 -0.173889 -0.089058 0.079 Uiso 1 1 calc R U .
H9C H 0.998032 -0.086668 -0.051995 0.079 Uiso 1 1 calc R U .
C11 C 0.7080(6) -0.0748(14) 0.0469(5) 0.070(3) Uani 1 1 d . . .
H11 H 0.720014 -0.160435 0.054577 0.084 Uiso 1 1 calc R U .
C12D C 1.0679(15) 0.698(3) 0.3291(16) 0.259(12) Uani 1 1 d . U .
H12E H 1.087061 0.750228 0.306650 0.388 Uiso 1 1 calc R U .
H12F H 1.076000 0.739101 0.364376 0.388 Uiso 1 1 calc R U .
H12G H 1.090001 0.615722 0.334669 0.388 Uiso 1 1 calc R U .
C15 C 1.0155(7) 0.0026(13) 0.1756(6) 0.080(4) Uani 1 1 d . . .
H15 H 0.994637 0.074991 0.184458 0.096 Uiso 1 1 calc R U .
C18 C 1.1389(6) 0.4411(17) 0.2508(6) 0.108(6) Uani 1 1 d . . .
H18 H 1.177647 0.429235 0.282488 0.130 Uiso 1 1 calc R U .
C22 C 1.0721(7) 0.4122(17) 0.2508(6) 0.105(6) Uani 1 1 d . . .
H22 H 1.066761 0.379414 0.283010 0.126 Uiso 1 1 calc R U .
C30 C 0.5866(7) -0.1442(19) 0.0270(7) 0.124(7) Uani 1 1 d . . .
H30A H 0.608698 -0.225057 0.039678 0.185 Uiso 1 1 calc R U .
H30B H 0.557145 -0.151604 -0.011040 0.185 Uiso 1 1 calc R U .
H30C H 0.558775 -0.119934 0.049381 0.185 Uiso 1 1 calc R U .
C31 C 0.750000 -0.3026(13) 0.250000 0.078(6) Uani 1 2 d S T P
H31A H 0.712028 -0.357793 0.251106 0.093 Uiso 0.5 1 calc R U P
H31B H 0.787974 -0.357786 0.248894 0.093 Uiso 0.5 1 calc R U P
C34 C 0.5069(6) 0.2469(10) 0.1343(4) 0.054(3) Uani 1 1 d . . .
H34 H 0.479684 0.320043 0.123110 0.065 Uiso 1 1 calc R U .
C40 C 1.0212(5) 0.4816(10) 0.1556(4) 0.045(2) Uani 1 1 d . . .
C41 C 1.0118(5) 0.4306(12) 0.2037(4) 0.066(3) Uani 1 1 d . . .
C42 C 0.2391(12) 0.957(2) 0.3966(11) 0.169(9) Uani 1 1 d . . .
H42 H 0.248534 1.018228 0.424642 0.203 Uiso 1 1 calc R U .
C43 C 0.2486(10) 0.737(2) 0.3595(10) 0.185(11) Uani 1 1 d . . .
H43A H 0.292240 0.692997 0.366989 0.278 Uiso 1 1 calc R U .
H43B H 0.236077 0.777256 0.323639 0.278 Uiso 1 1 calc R U .
H43C H 0.212889 0.677447 0.359968 0.278 Uiso 1 1 calc R U .
C44 C 0.294(2) 0.801(2) 0.4529(9) 0.33(3) Uani 1 1 d . . .
H44A H 0.318890 0.874855 0.471980 0.498 Uiso 1 1 calc R U .
H44B H 0.326727 0.735697 0.451693 0.498 Uiso 1 1 calc R U .
H44C H 0.264013 0.769250 0.472172 0.498 Uiso 1 1 calc R U .
C55 C 0.4754(5) 0.1283(10) 0.1268(5) 0.059(3) Uani 1 1 d . . .
H55 H 0.426993 0.122248 0.112249 0.070 Uiso 1 1 calc R U .
C56 C 0.6197(8) 0.0851(16) 0.0184(7) 0.131(7) Uani 1 1 d . . .
H56A H 0.639461 0.137305 0.050779 0.197 Uiso 1 1 calc R U .
H56B H 0.569632 0.091938 0.006085 0.197 Uiso 1 1 calc R U .
H56C H 0.636502 0.113748 -0.010584 0.197 Uiso 1 1 calc R U .
C123 C 0.7558(5) 0.4273(8) 0.1638(4) 0.039(2) Uani 1 1 d . . .
H12A H 0.754912 0.519529 0.158776 0.047 Uiso 1 1 calc R U .
H12B H 0.722855 0.406303 0.182610 0.047 Uiso 1 1 calc R U .
C124 C 0.8275(5) 0.3886(8) 0.1999(4) 0.044(2) Uani 1 1 d . . .
H12C H 0.827754 0.296890 0.206227 0.053 Uiso 1 1 calc R U .
H12D H 0.837868 0.430636 0.235622 0.053 Uiso 1 1 calc R U .
C127 C 1.0890(5) 0.5094(10) 0.1569(4) 0.058(3) Uani 1 1 d . . .
H127 H 1.095330 0.543853 0.125350 0.070 Uiso 1 1 calc R U .
C128 C 1.1461(6) 0.4880(15) 0.2024(5) 0.091(5) Uani 1 1 d . . .
H128 H 1.190429 0.505136 0.201001 0.109 Uiso 1 1 calc R U .
Mn1 Mn 0.86681(7) -0.03349(11) 0.09898(5) 0.0309(3) Uani 1 1 d . . .
N1 N 0.7623(4) 0.4347(5) 0.0705(3) 0.0309(16) Uani 1 1 d . . .
N1D N 1.0001(10) 0.6844(17) 0.3038(13) 0.184(9) Uani 1 1 d . U .
N2 N 0.8841(4) 0.4202(6) 0.1764(3) 0.0332(16) Uani 1 1 d . . .
N3 N 0.8897(4) 0.1641(6) 0.0848(3) 0.044(2) Uani 1 1 d . . .
N4 N 0.8426(4) 0.7640(6) 0.1102(3) 0.0398(19) Uani 1 1 d . . .
N5 N 0.6900(4) -0.1045(6) 0.2010(3) 0.0365(18) Uani 1 1 d . . .
N6 N 1.0841(7) -0.0060(13) 0.1997(6) 0.122(5) Uani 1 1 d . . .
N7 N 0.8488(4) 0.0217(7) 0.1758(3) 0.0432(19) Uani 1 1 d . . .
N8 N 0.6398(5) -0.0470(12) 0.0317(4) 0.080(3) Uani 1 1 d . . .
N9 N 0.2555(7) 0.8337(11) 0.4013(5) 0.095(4) Uani 1 1 d . . .
N11 N 0.9631(4) -0.2110(6) -0.0084(3) 0.0386(18) Uani 1 1 d . . .
O1 O 0.8580(3) 0.5013(4) 0.0157(2) 0.0331(14) Uani 1 1 d . . .
O2 O 0.9686(3) 0.5100(5) 0.1126(2) 0.0349(14) Uani 1 1 d . . .
O3 O 0.6883(3) 0.1652(5) 0.1991(2) 0.0338(14) Uani 1 1 d . . .
O4 O 0.7563(4) -0.0004(6) 0.0517(3) 0.0567(19) Uani 1 1 d . . .
O5 O 0.8936(3) -0.0941(5) 0.0263(3) 0.0431(16) Uani 1 1 d . . .
O6 O 0.9781(4) -0.0688(6) 0.1448(3) 0.0486(17) Uani 1 1 d . . .
O7A O 0.207(3) 0.972(4) 0.3445(17) 0.59(4) Uani 1 1 d . . .
O8A O 0.9087(8) 0.5848(10) 0.3109(6) 0.127(4) Uani 1 1 d . . .
Ru1 Ru 0.86671(3) 0.46532(6) 0.09524(3) 0.02618(18) Uani 1 1 d . . .
Ru2 Ru 0.750000 0.03307(10) 0.250000 0.0311(2) Uani 1 2 d S T P
Cl1 Cl 0.500000 0.500000 0.000000 0.215(5) Uani 1 2 d DS U P
O11 O 0.5413(10) 0.5933(18) -0.0142(9) 0.211(7) Uani 0.5 1 d D U P
O12 O 0.4410(8) 0.470(3) -0.0483(5) 0.216(7) Uani 0.5 1 d D U P
O13 O 0.5394(12) 0.3858(15) 0.0181(11) 0.248(8) Uani 0.5 1 d D U P
O14 O 0.4747(11) 0.545(2) 0.0421(7) 0.218(7) Uani 0.5 1 d D U P

loop_
_atom_site_aniso_label
_atom_site_aniso_U_11
_atom_site_aniso_U_22
_atom_site_aniso_U_33
_atom_site_aniso_U_23
_atom_site_aniso_U_13
_atom_site_aniso_U_12
C1 0.036(5) 0.017(4) 0.040(5) -0.003(4) 0.018(4) -0.005(3)
C1A 0.051(5) 0.038(4) 0.041(5) -0.006(5) 0.023(5) -0.013(5)
C1B 0.041(5) 0.026(4) 0.030(5) -0.001(3) 0.013(4) 0.003(4)
C1D 0.55(7) 0.22(3) 0.13(3) 0.03(2) 0.06(3) 0.22(4)
C1Q 0.054(7) 0.066(6) 0.056(7) 0.020(5) 0.034(6) 0.012(5)
C2 0.039(5) 0.032(5) 0.039(5) 0.007(4) 0.025(4) 0.001(4)
C2A 0.044(6) 0.035(4) 0.034(5) 0.001(4) 0.022(5) 0.001(4)
C2B 0.040(5) 0.045(5) 0.041(6) 0.002(4) 0.016(5) -0.005(4)
C3 0.056(5) 0.033(4) 0.030(5) -0.011(4) 0.030(4) -0.017(5)
C3B 0.052(7) 0.081(8) 0.041(6) 0.023(6) 0.017(5) 0.008(6)
C3D 0.116(19) 0.091(15) 0.51(6) -0.03(2) 0.09(3) -0.016(14)
C4A 0.046(6) 0.036(5) 0.038(5) -0.003(4) 0.017(5) 0.000(4)
C4B 0.038(6) 0.091(8) 0.062(8) 0.002(6) 0.017(6) 0.002(5)
C4D 0.108(15) 0.23(3) 0.16(2) 0.015(17) 0.052(14) 0.080(16)
C5 0.068(8) 0.099(9) 0.058(8) 0.027(7) 0.017(7) 0.017(7)
C5A 0.080(8) 0.026(4) 0.061(7) -0.004(5) 0.038(6) 0.004(5)
C5B 0.039(5) 0.048(5) 0.036(5) 0.000(4) 0.013(4) 0.003(4)
C5D 0.16(2) 0.20(3) 0.27(4) -0.08(2) -0.10(2) -0.026(19)
C6 0.057(6) 0.047(6) 0.066(7) 0.000(5) 0.016(5) -0.003(5)
C6B 0.037(5) 0.054(6) 0.057(7) -0.012(5) 0.023(5) -0.007(4)
C7A 0.056(6) 0.027(4) 0.044(6) -0.004(4) 0.035(5) 0.000(4)
C7B 0.042(5) 0.038(5) 0.064(7) 0.008(5) 0.031(5) -0.008(4)
C8 0.053(7) 0.039(5) 0.056(7) -0.010(5) 0.024(6) -0.012(5)
C8A 0.077(7) 0.033(5) 0.064(7) -0.001(4) 0.051(6) 0.005(4)
C9 0.081(8) 0.046(6) 0.052(7) 0.013(5) 0.050(6) 0.010(5)
C11 0.044(7) 0.109(10) 0.047(7) -0.015(6) 0.002(5) 0.005(7)
C12D 0.157(17) 0.170(16) 0.44(3) -0.100(19) 0.09(2) -0.016(16)
C15 0.066(8) 0.079(10) 0.083(10) -0.003(7) 0.010(7) 0.020(7)
C18 0.049(7) 0.193(17) 0.073(10) 0.034(11) 0.008(7) 0.022(9)
C22 0.058(8) 0.204(17) 0.057(9) 0.036(9) 0.022(7) 0.018(9)
C30 0.060(9) 0.21(2) 0.092(12) -0.051(12) 0.019(8) -0.052(11)
C31 0.129(16) 0.026(7) 0.076(13) 0.000 0.030(12) 0.000
C34 0.053(6) 0.054(6) 0.057(7) -0.003(5) 0.020(6) 0.011(5)
C40 0.044(5) 0.055(6) 0.039(6) 0.009(5) 0.018(5) 0.011(5)
C41 0.050(6) 0.108(10) 0.042(6) 0.021(6) 0.018(5) 0.013(6)
C42 0.20(2) 0.139(18) 0.15(2) 0.051(17) 0.031(17) 0.058(17)
C43 0.112(16) 0.20(2) 0.23(3) -0.11(2) 0.042(17) -0.007(15)
C44 0.71(7) 0.121(18) 0.061(14) 0.015(13) -0.01(3) 0.11(3)
C55 0.039(6) 0.066(7) 0.065(8) -0.014(6) 0.011(5) -0.005(5)
C56 0.083(11) 0.120(13) 0.137(16) -0.048(11) -0.034(10) 0.035(10)
C123 0.049(6) 0.031(5) 0.052(6) -0.002(4) 0.038(5) -0.006(4)
C124 0.055(6) 0.040(5) 0.056(6) 0.006(4) 0.043(5) -0.005(4)
C127 0.047(6) 0.082(8) 0.050(6) 0.003(5) 0.022(5) 0.000(5)
C128 0.039(6) 0.167(15) 0.075(9) 0.025(9) 0.032(6) 0.011(8)
Mn1 0.0467(7) 0.0148(5) 0.0439(7) -0.0003(6) 0.0322(6) 0.0018(6)
N1 0.042(4) 0.020(3) 0.039(4) -0.002(3) 0.025(4) -0.002(3)
N1D 0.105(12) 0.098(10) 0.38(3) -0.096(14) 0.128(18) -0.032(10)
N2 0.044(4) 0.028(3) 0.037(4) 0.002(3) 0.026(4) 0.004(3)
N3 0.073(6) 0.014(3) 0.069(6) 0.002(3) 0.054(5) -0.001(3)
N4 0.059(5) 0.019(4) 0.053(5) -0.005(3) 0.035(4) -0.006(3)
N5 0.055(5) 0.021(3) 0.045(5) -0.001(3) 0.032(4) -0.002(3)
N6 0.095(10) 0.114(12) 0.116(11) 0.007(8) -0.021(8) 0.000(8)
N7 0.069(5) 0.025(3) 0.053(5) 0.005(4) 0.044(4) 0.000(4)
N8 0.055(6) 0.112(9) 0.065(7) -0.019(7) 0.007(5) 0.013(6)
N9 0.112(10) 0.068(7) 0.083(9) 0.014(7) 0.004(7) 0.023(7)
N11 0.056(5) 0.024(3) 0.053(5) 0.001(3) 0.041(4) 0.004(3)
O1 0.045(3) 0.023(3) 0.039(4) 0.000(2) 0.023(3) -0.002(2)
O2 0.044(3) 0.026(3) 0.043(4) 0.000(2) 0.026(3) -0.001(2)
O3 0.040(4) 0.027(3) 0.041(4) 0.005(3) 0.023(3) 0.001(3)
O4 0.051(4) 0.041(4) 0.074(5) -0.002(3) 0.016(4) 0.006(3)
O5 0.064(4) 0.026(3) 0.057(4) -0.001(3) 0.044(4) 0.013(3)
O6 0.053(4) 0.037(4) 0.060(5) -0.006(3) 0.026(4) 0.001(3)
O7A 0.89(10) 0.32(4) 0.35(5) 0.16(4) -0.09(5) 0.12(5)
O8A 0.144(11) 0.063(6) 0.180(13) -0.006(7) 0.060(10) 0.005(7)
Ru1 0.0360(4) 0.0140(3) 0.0370(4) 0.0001(3) 0.0235(3) 0.0007(3)
Ru2 0.0462(6) 0.0234(4) 0.0339(6) 0.000 0.0269(5) 0.000
Cl1 0.129(6) 0.339(13) 0.192(9) 0.146(9) 0.073(6) -0.007(7)
O11 0.125(10) 0.340(16) 0.196(12) 0.149(12) 0.092(9) -0.020(11)
O12 0.122(11) 0.333(16) 0.200(13) 0.137(13) 0.063(10) 0.009(12)
O13 0.148(11) 0.341(17) 0.231(13) 0.144(13) 0.031(11) 0.001(12)
O14 0.132(10) 0.368(16) 0.189(13) 0.121(13) 0.101(9) 0.004(12)

loop_
_atom_type_symbol
_atom_type_description
_atom_type_scat_dispersion_real
_atom_type_scat_dispersion_imag
_atom_type_scat_source
C C 0.0033 0.0016 'International Tables Vol C Tables 4.2.6.8 and 6.1.1.4'
H H 0.0000 0.0000 'International Tables Vol C Tables 4.2.6.8 and 6.1.1.4'
Mn Mn 0.3368 0.7283 'International Tables Vol C Tables 4.2.6.8 and 6.1.1.4'
N N 0.0061 0.0033 'International Tables Vol C Tables 4.2.6.8 and 6.1.1.4'
O O 0.0106 0.0060 'International Tables Vol C Tables 4.2.6.8 and 6.1.1.4'
Ru Ru -1.2594 0.8363 'International Tables Vol C Tables 4.2.6.8 and 6.1.1.4'
Cl Cl 0.1484 0.1585 'International Tables Vol C Tables 4.2.6.8 and 6.1.1.4'

loop_
_geom_angle_atom_site_label_1
_geom_angle_atom_site_label_2
_geom_angle_atom_site_label_3
_geom_angle
_geom_angle_site_symmetry_1
_geom_angle_site_symmetry_3
N4 C1 Ru1 176.6(7) . .
C2A C1A C6 119.0(9) . .
C2A C1A C8 124.4(8) . .
C6 C1A C8 116.0(9) . .
O1 C1B C2B 118.4(7) . .
O1 C1B C5B 123.4(7) . .
C2B C1B C5B 118.0(8) . .
N1D C1D H1D1 109.5 . .
N1D C1D H1D2 109.5 . .
H1D1 C1D H1D2 109.5 . .
N1D C1D H1D3 109.5 . .
H1D1 C1D H1D3 109.5 . .
H1D2 C1D H1D3 109.5 . .
N2 C1Q C41 128.2(9) . .
N2 C1Q H1Q 115.9 . .
C41 C1Q H1Q 115.9 . .
N3 C2 Ru1 172.4(7) . .
O3 C2A C1A 123.0(8) . .
O3 C2A C4A 118.8(8) . .
C1A C2A C4A 118.2(9) . .
C3B C2B C1B 121.6(9) . .
C3B C2B H2B 119.2 . .
C1B C2B H2B 119.2 . .
N7 C3 Ru2 176.1(8) . .
C2B C3B C5 120.4(10) . .
C2B C3B H3B 119.8 . .
C5 C3B H3B 119.8 . .
O8A C3D N1D 109(3) . .
O8A C3D H3D 125.6 . .
N1D C3D H3D 125.6 . .
C34 C4A C2A 120.8(8) . .
C34 C4A H4A 119.6 . .
C2A C4A H4A 119.6 . .
C5 C4B C5B 121.3(10) . .
C5 C4B H4B 119.3 . .
C5B C4B H4B 119.3 . .
N6 C4D H4D1 109.5 . .
N6 C4D H4D2 109.5 . .
H4D1 C4D H4D2 109.5 . .
N6 C4D H4D3 109.5 . .
H4D1 C4D H4D3 109.5 . .
H4D2 C4D H4D3 109.5 . .
C4B C5 C3B 120.3(11) . .
C4B C5 H5 119.8 . .
C3B C5 H5 119.8 . .
N5 C5A C31 112.7(8) . .
N5 C5A H5AA 109.0 . .
C31 C5A H5AA 109.0 . .
N5 C5A H5AB 109.0 . .
C31 C5A H5AB 109.0 . .
H5AA C5A H5AB 107.8 . .
C4B C5B C6B 118.6(8) . .
C4B C5B C1B 118.2(8) . .
C6B C5B C1B 123.2(8) . .
N6 C5D H5D1 109.5 . .
N6 C5D H5D2 109.5 . .
H5D1 C5D H5D2 109.5 . .
N6 C5D H5D3 109.5 . .
H5D1 C5D H5D3 109.5 . .
H5D2 C5D H5D3 109.5 . .
C55 C6 C1A 120.6(10) . .
C55 C6 H6 119.7 . .
C1A C6 H6 119.7 . .
N1 C6B C5B 127.5(8) . .
N1 C6B H6B 116.2 . .
C5B C6B H6B 116.2 . .
O5 C7A N11 123.4(8) . .
O5 C7A H7A 118.3 . .
N11 C7A H7A 118.3 . .
N1 C7B C123 109.2(7) . .
N1 C7B H7BA 109.8 . .
C123 C7B H7BA 109.8 . .
N1 C7B H7BB 109.8 . .
C123 C7B H7BB 109.8 . .
H7BA C7B H7BB 108.3 . .
N5 C8 C1A 123.8(9) . .
N5 C8 H8 118.1 . .
C1A C8 H8 118.1 . .
N11 C8A H8AA 109.5 . .
N11 C8A H8AB 109.5 . .
H8AA C8A H8AB 109.5 . .
N11 C8A H8AC 109.5 . .
H8AA C8A H8AC 109.5 . .
H8AB C8A H8AC 109.5 . .
N11 C9 H9A 109.5 . .
N11 C9 H9B 109.5 . .
H9A C9 H9B 109.5 . .
N11 C9 H9C 109.5 . .
H9A C9 H9C 109.5 . .
H9B C9 H9C 109.5 . .
O4 C11 N8 127.4(13) . .
O4 C11 H11 116.3 . .
N8 C11 H11 116.3 . .
N1D C12D H12E 109.5 . .
N1D C12D H12F 109.5 . .
H12E C12D H12F 109.5 . .
N1D C12D H12G 109.5 . .
H12E C12D H12G 109.5 . .
H12F C12D H12G 109.5 . .
O6 C15 N6 128.3(13) . .
O6 C15 H15 115.9 . .
N6 C15 H15 115.9 . .
C128 C18 C22 118.1(12) . .
C128 C18 H18 121.0 . .
C22 C18 H18 121.0 . .
C18 C22 C41 122.6(12) . .
C18 C22 H22 118.7 . .
C41 C22 H22 118.7 . .
N8 C30 H30A 109.5 . .
N8 C30 H30B 109.5 . .
H30A C30 H30B 109.5 . .
N8 C30 H30C 109.5 . .
H30A C30 H30C 109.5 . .
H30B C30 H30C 109.5 . .
C5A C31 C5A 118.5(11) 2_655 .
C5A C31 H31A 107.7 2_655 .
C5A C31 H31A 107.7 . .
C5A C31 H31B 107.7 2_655 .
C5A C31 H31B 107.7 . .
H31A C31 H31B 107.1 . .
C4A C34 C55 120.8(9) . .
C4A C34 H34 119.6 . .
C55 C34 H34 119.6 . .
O2 C40 C127 120.3(8) . .
O2 C40 C41 121.1(8) . .
C127 C40 C41 118.5(9) . .
C40 C41 C22 117.6(10) . .
C40 C41 C1Q 126.1(10) . .
C22 C41 C1Q 115.9(10) . .
O7A C42 N9 104(3) . .
O7A C42 H42 128.1 . .
N9 C42 H42 128.1 . .
N9 C43 H43A 109.5 . .
N9 C43 H43B 109.5 . .
H43A C43 H43B 109.5 . .
N9 C43 H43C 109.5 . .
H43A C43 H43C 109.5 . .
H43B C43 H43C 109.5 . .
N9 C44 H44A 109.5 . .
N9 C44 H44B 109.5 . .
H44A C44 H44B 109.5 . .
N9 C44 H44C 109.5 . .
H44A C44 H44C 109.5 . .
H44B C44 H44C 109.5 . .
C6 C55 C34 120.4(10) . .
C6 C55 H55 119.8 . .
C34 C55 H55 119.8 . .
N8 C56 H56A 109.5 . .
N8 C56 H56B 109.5 . .
H56A C56 H56B 109.5 . .
N8 C56 H56C 109.5 . .
H56A C56 H56C 109.5 . .
H56B C56 H56C 109.5 . .
C124 C123 C7B 113.8(7) . .
C124 C123 H12A 108.8 . .
C7B C123 H12A 108.8 . .
C124 C123 H12B 108.8 . .
C7B C123 H12B 108.8 . .
H12A C123 H12B 107.7 . .
C123 C124 N2 114.2(7) . .
C123 C124 H12C 108.7 . .
N2 C124 H12C 108.7 . .
C123 C124 H12D 108.7 . .
N2 C124 H12D 108.7 . .
H12C C124 H12D 107.6 . .
C128 C127 C40 122.6(10) . .
C128 C127 H127 118.7 . .
C40 C127 H127 118.7 . .
C127 C128 C18 120.6(10) . .
C127 C128 H128 119.7 . .
C18 C128 H128 119.7 . .
N3 Mn1 N7 90.5(3) . .
N3 Mn1 O4 89.7(3) . .
N7 Mn1 O4 90.4(3) . .
N3 Mn1 O5 90.3(2) . .
N7 Mn1 O5 175.2(3) . .
O4 Mn1 O5 94.4(3) . .
N3 Mn1 O6 90.5(3) . .
N7 Mn1 O6 90.8(3) . .
O4 Mn1 O6 178.7(3) . .
O5 Mn1 O6 84.4(2) . .
N3 Mn1 N4 177.9(3) . 1_545
N7 Mn1 N4 91.4(3) . 1_545
O4 Mn1 N4 89.5(3) . 1_545
O5 Mn1 N4 87.8(2) . 1_545
O6 Mn1 N4 90.2(3) . 1_545
C6B N1 C7B 117.8(7) . .
C6B N1 Ru1 122.7(6) . .
C7B N1 Ru1 119.1(6) . .
C12D N1D C3D 109(3) . .
C12D N1D C1D 124(3) . .
C3D N1D C1D 127(3) . .
C1Q N2 C124 113.2(8) . .
C1Q N2 Ru1 122.5(6) . .
C124 N2 Ru1 124.1(6) . .
C2 N3 Mn1 155.8(6) . .
C1 N4 Mn1 152.2(6) . 1_565
C8 N5 C5A 117.7(8) . .
C8 N5 Ru2 125.0(6) . .
C5A N5 Ru2 117.3(6) . .
C15 N6 C4D 117.1(15) . .
C15 N6 C5D 123.4(17) . .
C4D N6 C5D 119.2(17) . .
C3 N7 Mn1 152.8(7) . .
C11 N8 C56 117.3(13) . .
C11 N8 C30 122.6(13) . .
C56 N8 C30 120.0(12) . .
C42 N9 C44 112.5(18) . .
C42 N9 C43 130.8(19) . .
C44 N9 C43 115.8(17) . .
C7A N11 C9 121.1(7) . .
C7A N11 C8A 120.9(7) . .
C9 N11 C8A 118.0(7) . .
C1B O1 Ru1 123.6(5) . .
C40 O2 Ru1 129.3(5) . .
C2A O3 Ru2 122.4(5) . .
C11 O4 Mn1 126.4(7) . .
C7A O5 Mn1 121.1(6) . .
C15 O6 Mn1 125.2(7) . .
O1 Ru1 O2 85.3(2) . .
O1 Ru1 N1 89.0(2) . .
O2 Ru1 N1 173.5(2) . .
O1 Ru1 N2 174.6(2) . .
O2 Ru1 N2 90.6(3) . .
N1 Ru1 N2 95.2(3) . .
O1 Ru1 C2 91.7(3) . .
O2 Ru1 C2 92.5(3) . .
N1 Ru1 C2 90.9(3) . .
N2 Ru1 C2 84.9(3) . .
O1 Ru1 C1 89.5(3) . .
O2 Ru1 C1 87.0(3) . .
N1 Ru1 C1 89.7(3) . .
N2 Ru1 C1 93.9(3) . .
C2 Ru1 C1 178.7(4) . .
O3 Ru2 O3 93.8(3) 2_655 .
O3 Ru2 N5 88.3(2) 2_655 2_655
O3 Ru2 N5 177.9(3) . 2_655
O3 Ru2 N5 177.9(3) 2_655 .
O3 Ru2 N5 88.3(2) . .
N5 Ru2 N5 89.6(4) 2_655 .
O3 Ru2 C3 90.4(3) 2_655 .
O3 Ru2 C3 91.6(3) . .
N5 Ru2 C3 88.1(3) 2_655 .
N5 Ru2 C3 89.8(3) . .
O3 Ru2 C3 91.6(3) 2_655 2_655
O3 Ru2 C3 90.4(3) . 2_655
N5 Ru2 C3 89.8(3) 2_655 2_655
N5 Ru2 C3 88.1(3) . 2_655
C3 Ru2 C3 177.1(5) . 2_655
O11 Cl1 O11 180.0(11) 3_665 .
O11 Cl1 O14 111.1(4) 3_665 3_665
O11 Cl1 O14 68.9(4) . 3_665
O11 Cl1 O14 68.9(4) 3_665 .
O11 Cl1 O14 111.1(4) . .
O14 Cl1 O14 180.0 3_665 .
O11 Cl1 O13 110.2(4) 3_665 3_665
O11 Cl1 O13 69.8(4) . 3_665
O14 Cl1 O13 109.8(4) 3_665 3_665
O14 Cl1 O13 70.2(4) . 3_665
O11 Cl1 O13 69.8(4) 3_665 .
O11 Cl1 O13 110.2(4) . .
O14 Cl1 O13 70.2(4) 3_665 .
O14 Cl1 O13 109.8(4) . .
O13 Cl1 O13 180.0 3_665 .
O11 Cl1 O12 70.9(4) 3_665 .
O11 Cl1 O12 109.1(4) . .
O14 Cl1 O12 71.5(4) 3_665 .
O14 Cl1 O12 108.5(4) . .
O13 Cl1 O12 71.9(4) 3_665 .
O13 Cl1 O12 108.1(4) . .
O11 Cl1 O12 109.1(4) 3_665 3_665
O11 Cl1 O12 70.9(4) . 3_665
O14 Cl1 O12 108.5(4) 3_665 3_665
O14 Cl1 O12 71.5(4) . 3_665
O13 Cl1 O12 108.1(4) 3_665 3_665
O13 Cl1 O12 71.9(4) . 3_665
O12 Cl1 O12 180.0 . 3_665
Cl1 O11 O14 55.8(3) . 3_665
Cl1 O11 O13 55.5(3) . 3_665
O14 O11 O13 92.5(5) 3_665 3_665
Cl1 O11 O12 55.4(3) . 3_665
O14 O11 O12 91.0(5) 3_665 3_665
O13 O11 O12 90.1(5) 3_665 3_665
Cl1 O12 O11 53.7(3) . 3_665
Cl1 O12 O14 53.6(3) . 3_665
O11 O12 O14 89.1(5) 3_665 3_665
Cl1 O12 O13 53.6(3) . 3_665
O11 O12 O13 88.3(5) 3_665 3_665
O14 O12 O13 87.8(5) 3_665 3_665
Cl1 O13 O11 54.7(3) . 3_665
Cl1 O13 O14 54.7(3) . 3_665
O11 O13 O14 91.5(5) 3_665 3_665
Cl1 O13 O12 54.5(3) . 3_665
O11 O13 O12 89.2(5) 3_665 3_665
O14 O13 O12 88.7(5) 3_665 3_665
Cl1 O14 O11 55.3(3) . 3_665
Cl1 O14 O13 55.1(3) . 3_665
O11 O14 O13 91.9(5) 3_665 3_665
Cl1 O14 O12 54.9(3) . 3_665
O11 O14 O12 90.5(5) 3_665 3_665
O13 O14 O12 89.1(5) 3_665 3_665

loop_
_geom_bond_atom_site_label_1
_geom_bond_atom_site_label_2
_geom_bond_distance
_geom_bond_site_symmetry_2
C1 N4 1.140(9) .
C1 Ru1 2.059(8) .
C1A C2A 1.407(12) .
C1A C6 1.428(13) .
C1A C8 1.451(13) .
C1B O1 1.305(10) .
C1B C2B 1.410(11) .
C1B C5B 1.421(11) .
C1D N1D 1.44(3) .
C1D H1D1 0.9600 .
C1D H1D2 0.9600 .
C1D H1D3 0.9600 .
C1Q N2 1.283(12) .
C1Q C41 1.441(14) .
C1Q H1Q 0.9300 .
C2 N3 1.156(9) .
C2 Ru1 2.052(8) .
C2A O3 1.312(10) .
C2A C4A 1.411(12) .
C2B C3B 1.369(13) .
C2B H2B 0.9300 .
C3 N7 1.132(9) .
C3 Ru2 2.056(7) .
C3B C5 1.370(15) .
C3B H3B 0.9300 .
C3D O8A 1.26(3) .
C3D N1D 1.43(4) .
C3D H3D 0.9300 .
C4A C34 1.371(13) .
C4A H4A 0.9300 .
C4B C5 1.369(15) .
C4B C5B 1.417(13) .
C4B H4B 0.9300 .
C4D N6 1.43(2) .
C4D H4D1 0.9600 .
C4D H4D2 0.9600 .
C4D H4D3 0.9600 .
C5 H5 0.9300 .
C5A N5 1.503(10) .
C5A C31 1.513(12) .
C5A H5AA 0.9700 .
C5A H5AB 0.9700 .
C5B C6B 1.417(13) .
C5D N6 1.49(2) .
C5D H5D1 0.9600 .
C5D H5D2 0.9600 .
C5D H5D3 0.9600 .
C6 C55 1.354(14) .
C6 H6 0.9300 .
C6B N1 1.292(12) .
C6B H6B 0.9300 .
C7A O5 1.237(9) .
C7A N11 1.325(10) .
C7A H7A 0.9300 .
C7B N1 1.481(10) .
C7B C123 1.502(13) .
C7B H7BA 0.9700 .
C7B H7BB 0.9700 .
C8 N5 1.258(12) .
C8 H8 0.9300 .
C8A N11 1.464(11) .
C8A H8AA 0.9600 .
C8A H8AB 0.9600 .
C8A H8AC 0.9600 .
C9 N11 1.449(11) .
C9 H9A 0.9600 .
C9 H9B 0.9600 .
C9 H9C 0.9600 .
C11 O4 1.223(13) .
C11 N8 1.338(14) .
C11 H11 0.9300 .
C12D N1D 1.32(3) .
C12D H12E 0.9600 .
C12D H12F 0.9600 .
C12D H12G 0.9600 .
C15 O6 1.164(14) .
C15 N6 1.324(16) .
C15 H15 0.9300 .
C18 C128 1.381(17) .
C18 C22 1.388(17) .
C18 H18 0.9300 .
C22 C41 1.415(16) .
C22 H22 0.9300 .
C30 N8 1.458(17) .
C30 H30A 0.9600 .
C30 H30B 0.9600 .
C30 H30C 0.9600 .
C31 H31A 0.9700 .
C31 H31B 0.9700 .
C34 C55 1.377(14) .
C34 H34 0.9300 .
C40 O2 1.285(10) .
C40 C127 1.395(13) .
C40 C41 1.407(13) .
C42 O7A 1.28(4) .
C42 N9 1.32(2) .
C42 H42 0.9300 .
C43 N9 1.44(2) .
C43 H43A 0.9600 .
C43 H43B 0.9600 .
C43 H43C 0.9600 .
C44 N9 1.33(2) .
C44 H44A 0.9600 .
C44 H44B 0.9600 .
C44 H44C 0.9600 .
C55 H55 0.9300 .
C56 N8 1.446(18) .
C56 H56A 0.9600 .
C56 H56B 0.9600 .
C56 H56C 0.9600 .
C123 C124 1.494(13) .
C123 H12A 0.9700 .
C123 H12B 0.9700 .
C124 N2 1.500(10) .
C124 H12C 0.9700 .
C124 H12D 0.9700 .
C127 C128 1.359(15) .
C127 H127 0.9300 .
C128 H128 0.9300 .
Mn1 N3 2.171(6) .
Mn1 N7 2.189(7) .
Mn1 O4 2.192(7) .
Mn1 O5 2.194(5) .
Mn1 O6 2.200(7) .
Mn1 N4 2.210(6) 1_545
N1 Ru1 2.024(7) .
N2 Ru1 2.039(7) .
N5 Ru2 2.023(7) .
O1 Ru1 2.014(5) .
O2 Ru1 2.018(6) .
O3 Ru2 2.018(6) .
Cl1 O11 1.409(4) 3_665
Cl1 O11 1.409(4) .
Cl1 O14 1.417(5) 3_665
Cl1 O14 1.417(4) .
Cl1 O13 1.424(5) 3_665
Cl1 O13 1.424(5) .
Cl1 O12 1.440(5) .
Cl1 O12 1.440(5) 3_665
O11 O14 1.597(11) 3_665
O11 O13 1.621(11) 3_665
O11 O12 1.653(11) 3_665
O12 O14 1.670(11) 3_665
O12 O13 1.682(11) 3_665
O13 O14 1.633(11) 3_665
